data_7151889
loop_
_publ_author_name
'Chevallier, Floris'
'Halauko, Yury S.'
'Pecceu, Christelle'
'Nassar, Ibrahim F.'
'Dam, To Uyen'
'Roisnel, Thierry'
'Matulis, Vadim E.'
'Ivashkevich, Oleg A.'
'Mongin, Florence'

_publ_section_title
;
 N-aryl pyrazoles: DFT calculations of CH acidity and deprotonative
 metallation using a combination of lithium and zinc amides
;
_journal_issue 12
_journal_name_full 'Organic &amp; Biomolecular Chemistry'
_journal_page_first 4671
_journal_paper_doi 10.1039/c1ob05267e
_journal_volume 9
_journal_year 2011
_chemical_compound_source 'synthesis as described'
_chemical_formula_moiety 'C12 H10 N4'
_chemical_formula_sum 'C12 H10 N4'
_chemical_formula_weight 210.24
_chemical_name_systematic
;
?
;
_space_group_IT_number 14
_symmetry_cell_setting monoclinic
_symmetry_Int_Tables_number 14
_symmetry_space_group_name_Hall '-P 2ybc'
_symmetry_space_group_name_H-M 'P 1 21/c 1'
_atom_sites_solution_hydrogens geom
_atom_sites_solution_primary direct
_atom_sites_solution_secondary difmap
_audit_conform_dict_location ftp://ftp.iucr.org/pub/cif_core.dic
_audit_conform_dict_name cif_core.dic
_audit_conform_dict_version 2.3
_audit_creation_date 2011-02-16T11:29:28-00:00
_audit_creation_method 'WinGX routine CIF_UPDATE'
_cell_angle_alpha 90
_cell_angle_beta 92.060(14)
_cell_angle_gamma 90
_cell_formula_units_Z 4
_cell_length_a 7.745(4)
_cell_length_b 12.472(6)
_cell_length_c 10.787(5)
_cell_measurement_reflns_used 710
_cell_measurement_temperature 150(2)
_cell_measurement_theta_max 23.45
_cell_measurement_theta_min 2.5
_cell_measurement_wavelength 0.71073
_cell_volume 1041.3(9)
_computing_cell_refinement 'Bruker SMART (Bruker, 2002)'
_computing_data_collection 'Bruker SAINT (Bruker, 2002)'
_computing_data_reduction 'Bruker SAINT (Bruker, 2002)'
_computing_molecular_graphics 'Ortep-3 for Windows (Farrugia, 1997)'
_computing_publication_material
;
WinGX publication routines (Farrugia, 1999),
CRYSCAL (T. Roisnel, local program)
;
_computing_structure_refinement 'SHELXL-97 (Sheldrick, 1997)'
_computing_structure_solution 'SIR97 (Altomare et al., 1999))'
_diffrn_ambient_temperature 150(2)
_diffrn_detector 'CCD plate'
_diffrn_measured_fraction_theta_full 0.99
_diffrn_measured_fraction_theta_max 0.99
_diffrn_measurement_device_type 'APEXII, Bruker-AXS'
_diffrn_measurement_method 'CCD rotation images, thin slices'
_diffrn_radiation_monochromator graphite
_diffrn_radiation_probe x-ray
_diffrn_radiation_type MoK\a
_diffrn_radiation_wavelength 0.71073
_diffrn_reflns_av_R_equivalents 0.065
_diffrn_reflns_av_unetI/netI 0.1707
_diffrn_reflns_limit_h_max 10
_diffrn_reflns_limit_h_min -10
_diffrn_reflns_limit_k_max 16
_diffrn_reflns_limit_k_min 0
_diffrn_reflns_limit_l_max 13
_diffrn_reflns_limit_l_min 0
_diffrn_reflns_number 2360
_diffrn_reflns_theta_full 27.5
_diffrn_reflns_theta_max 27.5
_diffrn_reflns_theta_min 2.5
_exptl_absorpt_coefficient_mu 0.086
_exptl_absorpt_correction_T_max 0.997
_exptl_absorpt_correction_T_min 0.159
_exptl_absorpt_correction_type multi-scan
_exptl_absorpt_process_details
;
[Sheldrick, G.M. (2002). SADABS Bruker AXS Inc., Madison, Wisconsin, USA]
;
_exptl_crystal_colour colourless
_exptl_crystal_density_diffrn 1.341
_exptl_crystal_density_method 'not measured'
_exptl_crystal_description plate
_exptl_crystal_F_000 440
_exptl_crystal_size_max 0.16
_exptl_crystal_size_mid 0.13
_exptl_crystal_size_min 0.03
_refine_diff_density_max 0.312
_refine_diff_density_min -0.4
_refine_diff_density_rms 0.09
_refine_ls_extinction_coef 0.055(6)
_refine_ls_extinction_expression Fc^*^=kFc[1+0.001xFc^2^\l^3^/sin(2\q)]^-1/4^
_refine_ls_extinction_method SHELXL
_refine_ls_goodness_of_fit_ref 0.927
_refine_ls_hydrogen_treatment constr
_refine_ls_matrix_type full
_refine_ls_number_parameters 146
_refine_ls_number_reflns 2360
_refine_ls_number_restraints 0
_refine_ls_restrained_S_all 0.927
_refine_ls_R_factor_all 0.1551
_refine_ls_R_factor_gt 0.0685
_refine_ls_shift/su_max 0.011
_refine_ls_shift/su_mean 0.001
_refine_ls_structure_factor_coef Fsqd
_refine_ls_weighting_details 'calc w=1/[\s^2^(Fo^2^)+(0.0797P)^2^+0.0000P] where P=(Fo^2^+2Fc^2^)/3'
_refine_ls_weighting_scheme calc
_refine_ls_wR_factor_gt 0.1467
_refine_ls_wR_factor_ref 0.1724
_reflns_number_gt 1062
_reflns_number_total 2360
_reflns_threshold_expression >2sigma(I)
_cod_data_source_file c1ob05267e.txt
_cod_data_source_block 1j
_cod_original_sg_symbol_H-M 'P 21/c'
_cod_database_code 7151889

loop_
_symmetry_equiv_pos_as_xyz
'x, y, z'
'-x, y+1/2, -z+1/2'
'-x, -y, -z'
'x, -y-1/2, z-1/2'

loop_
_atom_site_label
_atom_site_type_symbol
_atom_site_fract_x
_atom_site_fract_y
_atom_site_fract_z
_atom_site_U_iso_or_equiv
_atom_site_adp_type
_atom_site_occupancy
_atom_site_symmetry_multiplicity
_atom_site_calc_flag
_atom_site_refinement_flags
_atom_site_disorder_assembly
_atom_site_disorder_group
C1 C 0.2220(4) 0.2900(3) 0.4313(3) 0.0286(8) Uani 1 1 d . . .
H1 H 0.2268 0.2464 0.3593 0.034 Uiso 1 1 calc R . .
C2 C 0.2405(4) 0.3988(3) 0.4362(3) 0.0330(9) Uani 1 1 d . . .
H2 H 0.2604 0.4463 0.3693 0.04 Uiso 1 1 calc R . .
C3 C 0.2238(4) 0.4249(2) 0.5619(3) 0.0289(8) Uani 1 1 d . . .
H3 H 0.2318 0.4958 0.5937 0.035 Uiso 1 1 calc R . .
N4 N 0.1956(3) 0.33880(19) 0.6313(2) 0.0255(7) Uani 1 1 d . . .
N5 N 0.1954(3) 0.25578(19) 0.5481(2) 0.0237(6) Uani 1 1 d . . .
C6 C 0.1659(4) 0.1483(2) 0.5887(3) 0.0231(7) Uani 1 1 d . . .
C7 C 0.3003(4) 0.0749(2) 0.5802(3) 0.0256(8) Uani 1 1 d . . .
H7 H 0.4081 0.0969 0.5492 0.031 Uiso 1 1 calc R . .
C8 C 0.2767(4) -0.0305(3) 0.6169(3) 0.0290(8) Uani 1 1 d . . .
H8 H 0.368 -0.0809 0.6111 0.035 Uiso 1 1 calc R . .
C9 C 0.1204(4) -0.0617(3) 0.6618(3) 0.0276(8) Uani 1 1 d . . .
H9 H 0.1049 -0.1336 0.6884 0.033 Uiso 1 1 calc R . .
C10 C -0.0148(4) 0.0109(3) 0.6687(3) 0.0264(8) Uani 1 1 d . . .
H10 H -0.1225 -0.0116 0.6992 0.032 Uiso 1 1 calc R . .
C11 C 0.0070(4) 0.1163(2) 0.6314(3) 0.0228(7) Uani 1 1 d . . .
N12 N -0.1360(3) 0.18716(19) 0.6393(2) 0.0244(7) Uani 1 1 d . . .
N13 N -0.2515(3) 0.1692(2) 0.7303(2) 0.0310(7) Uani 1 1 d . . .
C14 C -0.3785(4) 0.2377(3) 0.7038(3) 0.0343(9) Uani 1 1 d . . .
H14 H -0.4785 0.2448 0.7515 0.041 Uiso 1 1 calc R . .
C15 C -0.3486(4) 0.2986(3) 0.5974(3) 0.0323(9) Uani 1 1 d . . .
H15 H -0.4211 0.3521 0.5604 0.039 Uiso 1 1 calc R . .
C16 C -0.1937(4) 0.2642(2) 0.5591(3) 0.0284(8) Uani 1 1 d . . .
H16 H -0.1356 0.2895 0.4887 0.034 Uiso 1 1 calc R . .

loop_
_atom_site_aniso_label
_atom_site_aniso_U_11
_atom_site_aniso_U_22
_atom_site_aniso_U_33
_atom_site_aniso_U_23
_atom_site_aniso_U_13
_atom_site_aniso_U_12
C1 0.025(2) 0.032(2) 0.029(2) 0.0015(14) 0.0062(14) -0.0025(16)
C2 0.028(2) 0.031(2) 0.040(2) 0.0070(15) 0.0047(15) -0.0047(16)
C3 0.029(2) 0.0215(18) 0.037(2) 0.0013(15) 0.0077(15) 0.0013(15)
N4 0.0287(16) 0.0209(15) 0.0271(15) -0.0035(11) 0.0043(11) -0.0027(12)
N5 0.0195(15) 0.0237(16) 0.0284(16) 0.0018(11) 0.0062(11) -0.0026(12)
C6 0.0222(19) 0.0244(19) 0.0230(17) -0.0005(13) 0.0065(13) -0.0026(14)
C7 0.0213(18) 0.031(2) 0.0254(18) -0.0014(14) 0.0065(13) -0.0001(15)
C8 0.026(2) 0.029(2) 0.032(2) -0.0048(14) 0.0026(14) 0.0067(15)
C9 0.028(2) 0.0253(19) 0.0293(19) 0.0006(13) 0.0000(14) -0.0011(16)
C10 0.0230(19) 0.032(2) 0.0239(18) 0.0003(13) 0.0041(13) -0.0029(15)
C11 0.0223(19) 0.0245(19) 0.0217(18) -0.0018(13) 0.0023(13) 0.0030(14)
N12 0.0195(16) 0.0230(16) 0.0308(16) 0.0002(11) 0.0043(12) 0.0019(12)
N13 0.0194(16) 0.0380(17) 0.0361(17) -0.0037(12) 0.0096(12) -0.0007(13)
C14 0.0149(19) 0.034(2) 0.054(2) -0.0089(16) 0.0055(16) -0.0015(16)
C15 0.0189(19) 0.029(2) 0.049(2) -0.0070(15) -0.0033(15) 0.0005(15)
C16 0.026(2) 0.028(2) 0.0306(19) 0.0017(14) 0.0022(14) -0.0021(15)

loop_
_atom_type_symbol
_atom_type_description
_atom_type_scat_dispersion_real
_atom_type_scat_dispersion_imag
_atom_type_scat_source
C C 0.0033 0.0016 'International Tables Vol C Tables 4.2.6.8 and 6.1.1.4'
H H 0 0 'International Tables Vol C Tables 4.2.6.8 and 6.1.1.4'
N N 0.0061 0.0033 'International Tables Vol C Tables 4.2.6.8 and 6.1.1.4'

loop_
_geom_angle_atom_site_label_1
_geom_angle_atom_site_label_2
_geom_angle_atom_site_label_3
_geom_angle
_geom_angle_site_symmetry_1
_geom_angle_site_symmetry_3
_geom_angle_publ_flag
N5 C1 C2 107.3(3) . . ?
N5 C1 H1 126.4 . . ?
C2 C1 H1 126.4 . . ?
C1 C2 C3 104.7(3) . . ?
C1 C2 H2 127.7 . . ?
C3 C2 H2 127.7 . . ?
N4 C3 C2 112.3(3) . . ?
N4 C3 H3 123.9 . . ?
C2 C3 H3 123.9 . . ?
C3 N4 N5 103.8(3) . . ?
C1 N5 N4 112.0(2) . . ?
C1 N5 C6 127.7(3) . . ?
N4 N5 C6 120.3(2) . . ?
C11 C6 C7 120.5(3) . . ?
C11 C6 N5 121.6(3) . . ?
C7 C6 N5 117.9(3) . . ?
C8 C7 C6 119.8(3) . . ?
C8 C7 H7 120.1 . . ?
C6 C7 H7 120.1 . . ?
C9 C8 C7 119.7(3) . . ?
C9 C8 H8 120.1 . . ?
C7 C8 H8 120.1 . . ?
C8 C9 C10 120.6(3) . . ?
C8 C9 H9 119.7 . . ?
C10 C9 H9 119.7 . . ?
C11 C10 C9 120.2(3) . . ?
C11 C10 H10 119.9 . . ?
C9 C10 H10 119.9 . . ?
C10 C11 C6 119.2(3) . . ?
C10 C11 N12 117.9(3) . . ?
C6 C11 N12 122.9(3) . . ?
C16 N12 N13 111.3(2) . . ?
C16 N12 C11 129.8(3) . . ?
N13 N12 C11 118.1(2) . . ?
C14 N13 N12 103.8(3) . . ?
N13 C14 C15 112.5(3) . . ?
N13 C14 H14 123.7 . . ?
C15 C14 H14 123.7 . . ?
C16 C15 C14 104.6(3) . . ?
C16 C15 H15 127.7 . . ?
C14 C15 H15 127.7 . . ?
C15 C16 N12 107.8(3) . . ?
C15 C16 H16 126.1 . . ?
N12 C16 H16 126.1 . . ?

loop_
_geom_bond_atom_site_label_1
_geom_bond_atom_site_label_2
_geom_bond_distance
_geom_bond_site_symmetry_2
_geom_bond_publ_flag
C1 N5 1.353(4) . ?
C1 C2 1.366(4) . ?
C1 H1 0.95 . ?
C2 C3 1.405(4) . ?
C2 H2 0.95 . ?
C3 N4 1.331(4) . ?
C3 H3 0.95 . ?
N4 N5 1.370(3) . ?
N5 C6 1.431(4) . ?
C6 C11 1.388(4) . ?
C6 C7 1.392(4) . ?
C7 C8 1.387(4) . ?
C7 H7 0.95 . ?
C8 C9 1.376(4) . ?
C8 H8 0.95 . ?
C9 C10 1.389(4) . ?
C9 H9 0.95 . ?
C10 C11 1.387(4) . ?
C10 H10 0.95 . ?
C11 N12 1.422(4) . ?
N12 C16 1.358(4) . ?
N12 N13 1.370(3) . ?
N13 C14 1.326(4) . ?
C14 C15 1.402(4) . ?
C14 H14 0.95 . ?
C15 C16 1.353(4) . ?
C15 H15 0.95 . ?
C16 H16 0.95 . ?

loop_
_geom_torsion_atom_site_label_1
_geom_torsion_atom_site_label_2
_geom_torsion_atom_site_label_3
_geom_torsion_atom_site_label_4
_geom_torsion
_geom_torsion_site_symmetry_1
_geom_torsion_site_symmetry_2
_geom_torsion_site_symmetry_3
_geom_torsion_site_symmetry_4
_geom_torsion_publ_flag
N5 C1 C2 C3 0.2(3) . . . . ?
C1 C2 C3 N4 -0.4(4) . . . . ?
C2 C3 N4 N5 0.4(4) . . . . ?
C2 C1 N5 N4 0.0(3) . . . . ?
C2 C1 N5 C6 178.8(3) . . . . ?
C3 N4 N5 C1 -0.3(4) . . . . ?
C3 N4 N5 C6 -179.1(3) . . . . ?
C1 N5 C6 C11 -111.4(4) . . . . ?
N4 N5 C6 C11 67.3(4) . . . . ?
C1 N5 C6 C7 66.5(4) . . . . ?
N4 N5 C6 C7 -114.9(3) . . . . ?
C11 C6 C7 C8 -1.3(4) . . . . ?
N5 C6 C7 C8 -179.2(3) . . . . ?
C6 C7 C8 C9 -0.1(5) . . . . ?
C7 C8 C9 C10 1.1(5) . . . . ?
C8 C9 C10 C11 -0.6(4) . . . . ?
C9 C10 C11 C6 -0.8(4) . . . . ?
C9 C10 C11 N12 179.4(3) . . . . ?
C7 C6 C11 C10 1.8(4) . . . . ?
N5 C6 C11 C10 179.6(3) . . . . ?
C7 C6 C11 N12 -178.5(3) . . . . ?
N5 C6 C11 N12 -0.7(4) . . . . ?
C10 C11 N12 C16 -139.4(3) . . . . ?
C6 C11 N12 C16 40.9(5) . . . . ?
C10 C11 N12 N13 30.2(4) . . . . ?
C6 C11 N12 N13 -149.5(3) . . . . ?
C16 N12 N13 C14 -0.6(3) . . . . ?
C11 N12 N13 C14 -172.1(3) . . . . ?
N12 N13 C14 C15 0.6(3) . . . . ?
N13 C14 C15 C16 -0.4(4) . . . . ?
C14 C15 C16 N12 -0.1(4) . . . . ?
N13 N12 C16 C15 0.4(3) . . . . ?
C11 N12 C16 C15 170.6(3) . . . . ?

loop_
_cod_related_entry_id
_cod_related_entry_database
_cod_related_entry_code
1 ChemSpider 26997466
